data_1558028
loop_
_publ_author_name
'Zee, David Z.'
'Harris, T. David'

_publ_section_title
;
 Enhancing catalytic alkane hydroxylation by tuning the outer coordination
 sphere in a heme-containing metal-organic framework.
;
_journal_issue 21
_journal_name_full 'Chemical science'
_journal_page_first 5447
_journal_page_last 5452
_journal_paper_doi 10.1039/d0sc01796e
_journal_volume 11
_journal_year 2020
_chemical_formula_moiety 'C168 H114 N12 O64 Zr12'
_chemical_formula_sum 'C168 H114 N12 O64 Zr12'
_chemical_formula_weight 4419.35
_chemical_melting_point ?
_chemical_name_common PCN-224'
_chemical_name_systematic '[H2TCPP]3[Zr6O4(OH)4(CH3CO2)6]2'
_space_group_crystal_system cubic
_space_group_IT_number 229
_space_group_name_Hall '-I 4 2 3'
_space_group_name_H-M_alt 'I m -3 m'
_atom_sites_solution_hydrogens geom
_atom_sites_solution_primary direct
_audit_creation_date 2020-02-24
_audit_creation_method
;
Olex2 1.3
(compiled 2019.11.21 svn.r41b79517 for OlexSys, GUI svn.r6003)
;
_audit_update_record
;
2020-03-26 deposited with the CCDC.	2020-05-07 downloaded from the CCDC.
;
_cell_angle_alpha 90
_cell_angle_beta 90
_cell_angle_gamma 90
_cell_formula_units_Z 4
_cell_length_a 38.649(4)
_cell_length_b 38.649(4)
_cell_length_c 38.649(4)
_cell_measurement_reflns_used 9717
_cell_measurement_temperature 100(2)
_cell_measurement_theta_max 68.11
_cell_measurement_theta_min 3.62
_cell_volume 57732(10)
_computing_cell_refinement 'SAINT V8.34A (Bruker, 2017)'
_computing_data_collection 'APEX2 V2017.3 (Bruker, 2017)'
_computing_data_reduction 'Bruker SAINT'
_computing_molecular_graphics 'Olex2 1.3 (Dolomanov et al., 2009)'
_computing_publication_material 'Olex2 1.3 (Dolomanov et al., 2009)'
_computing_structure_refinement 'SHELXL 2018/3 (Sheldrick, 2015)'
_computing_structure_solution 'SHELXS  (Sheldrick, 2008)'
_diffrn_ambient_temperature 100(2)
_diffrn_detector_area_resol_mean 8
_diffrn_measured_fraction_theta_full 1.000
_diffrn_measured_fraction_theta_max 1.000
_diffrn_measurement_device_type 'Bruker Kappa APEX CCD area detector'
_diffrn_measurement_method '\w and \f scans'
_diffrn_radiation_monochromator 'Quazar optics'
_diffrn_radiation_type CuK\a
_diffrn_radiation_wavelength 1.54178
_diffrn_reflns_av_R_equivalents 0.0364
_diffrn_reflns_av_unetI/netI 0.0106
_diffrn_reflns_Laue_measured_fraction_full 1.000
_diffrn_reflns_Laue_measured_fraction_max 1.000
_diffrn_reflns_limit_h_max 45
_diffrn_reflns_limit_h_min -46
_diffrn_reflns_limit_k_max 43
_diffrn_reflns_limit_k_min -45
_diffrn_reflns_limit_l_max 45
_diffrn_reflns_limit_l_min -46
_diffrn_reflns_number 240641
_diffrn_reflns_point_group_measured_fraction_full 1.000
_diffrn_reflns_point_group_measured_fraction_max 1.000
_diffrn_reflns_theta_full 66.566
_diffrn_reflns_theta_max 66.566
_diffrn_reflns_theta_min 1.616
_diffrn_source microsource
_diffrn_source_current 0.64
_diffrn_source_power 0.0286272
_diffrn_source_voltage 44.73
_diffrn_standards_number 0
_exptl_absorpt_coefficient_mu 1.942
_exptl_absorpt_correction_T_max 0.7530
_exptl_absorpt_correction_T_min 0.6926
_exptl_absorpt_correction_type multi-scan
_exptl_absorpt_process_details
;
SADABS-2016/2 (Bruker,2016) was used for absorption correction.
wR2(int) was 0.0528 before and 0.0466 after correction.
The Ratio of minimum to maximum transmission is 0.9198.
The \l/2 correction factor is Not present.
;
_exptl_crystal_colour 'clear dark violet'
_exptl_crystal_colour_lustre clear
_exptl_crystal_colour_modifier dark
_exptl_crystal_colour_primary violet
_exptl_crystal_density_diffrn 0.508
_exptl_crystal_description cuboctahedral
_exptl_crystal_F_000 8792
_exptl_crystal_preparation
;
Single crystals were directly synthesized via solvothermal methods from ZrCl4,
DMF, benzoic acid, acetic acid, and tetrakis(carboxyphenyl)porphyrin.
;
_exptl_crystal_recrystallization_method 'See preparation details.'
_exptl_crystal_size_max 0.344
_exptl_crystal_size_mid 0.303
_exptl_crystal_size_min 0.264
_refine_diff_density_max 1.248
_refine_diff_density_min -0.574
_refine_diff_density_rms 0.076
_refine_ls_extinction_method none
_refine_ls_goodness_of_fit_ref 1.132
_refine_ls_hydrogen_treatment constr
_refine_ls_matrix_type full
_refine_ls_number_parameters 139
_refine_ls_number_reflns 4767
_refine_ls_number_restraints 217
_refine_ls_restrained_S_all 1.115
_refine_ls_R_factor_all 0.0610
_refine_ls_R_factor_gt 0.0563
_refine_ls_shift/su_max 0.001
_refine_ls_shift/su_mean 0.000
_refine_ls_structure_factor_coef Fsqd
_refine_ls_weighting_details 'w=1/[\s^2^(Fo^2^)+(0.0616P)^2^+175.0492P] where P=(Fo^2^+2Fc^2^)/3'
_refine_ls_weighting_scheme calc
_refine_ls_wR_factor_gt 0.1399
_refine_ls_wR_factor_ref 0.1450
_reflns_Friedel_coverage 0.000
_reflns_number_gt 4422
_reflns_number_total 4767
_reflns_threshold_expression 'I > 2\s(I)'
_cod_data_source_file d0sc01796e2.cif
_cod_data_source_block PCN-224'
_cod_depositor_comments
;
The following automatic conversions were performed:

data item '_chemical_melting_point' value 'not measured' was changed
to '?' -- the value is undefined or not given.

Automatic conversion script
Id: cif_fix_values 7556 2019-12-06 15:28:31Z antanas 

 Adding full bibliography for 1558028--1558030.cif.

 Adding full bibliography for 1558028--1558030.cif.
;
_cod_original_cell_volume 57731(19)
_cod_database_code 1558028
_shelx_shelxl_version_number 2018/3
_shelx_space_group_comment
;
The symmetry employed for this shelxl refinement is uniquely defined
by the following loop, which should always be used as a source of
symmetry information in preference to the above space-group names.
They are only intended as comments.
;
_olex2_refinement_description
;
1. Fixed Uiso
 At 1.2 times of:
  All C(H) groups, All N(H) groups
 At 1.5 times of:
  All C(H,H,H) groups
2. Restrained distances
 O4-C9 \\sim O4A-C9A
 with sigma of 0.02
 C9-C10 \\sim C9A-C10A
 with sigma of 0.02
 O4-C10 \\sim O4A-C10A
 with sigma of 0.04
3. Restrained planarity
 O4, O4_$2, C9, C10
 with sigma of 0.1
 O4A_$2, O4A_$8, C9A_$8, C10A_$8
 with sigma of 0.1
4. Uiso/Uaniso restraints and constraints
All non-hydrogen atoms have similar U: within 2A with sigma of 0.04 and sigma
for terminal atoms of 0.08 within 2A
5. Rigid body (RIGU) restrains
 O3, N1, C1, C2, C3, C4, C5, C6, C7, C8
 with sigma for 1-2 distances of 0.004 and sigma for 1-3 distances of 0.004
 Zr1, O1, O3, O2, O4, C9, C10, O4A, C9A, C10A, O2A
 with sigma for 1-2 distances of 0.004 and sigma for 1-3 distances of 0.004
6. Others
 Sof(O4A)=1-FVAR(1)
 Sof(C9A)=Sof(C10A)=Sof(H10D)=Sof(H10E)=Sof(H10F)=0.5*(1-FVAR(2))
 Sof(C9)=Sof(C10)=Sof(H10A)=Sof(H10B)=Sof(H10C)=0.5*FVAR(2)
 Sof(O4)=FVAR(1)
 Sof(O2A)=0.5*(1-FVAR(3))
 Sof(O2)=0.5*FVAR(3)
 Fixed Sof: H1(0.25)
7.a Aromatic/amide H refined with riding coordinates:
 N1(H1), C3(H3), C4(H4), C8(H8)
7.b Idealised Me refined as rotating group:
 C10(H10A,H10B,H10C), C10A(H10D,H10E,H10F)
;
_olex2_exptl_crystal_mounting_method
;
In a solvent-free, dinitrogen-filled glovebox, activated crystals were coated 
with Paratone-N oil. The crystals were removed from the glovebox. A suitable 
single crystal was mounted on a MiTeGen loop, and cooled under a stream of N2 
at 100 K for collection.
;
_olex2_submission_original_sample_id PCN-224'
_olex2_submission_special_instructions 'No special instructions were received'

loop_
_space_group_symop_operation_xyz
'x, y, z'
'-x, -y, z'
'-x, y, -z'
'x, -y, -z'
'z, x, y'
'z, -x, -y'
'-z, -x, y'
'-z, x, -y'
'y, z, x'
'-y, z, -x'
'y, -z, -x'
'-y, -z, x'
'y, x, -z'
'-y, -x, -z'
'y, -x, z'
'-y, x, z'
'x, z, -y'
'-x, z, y'
'-x, -z, -y'
'x, -z, y'
'z, y, -x'
'z, -y, x'
'-z, y, x'
'-z, -y, -x'
'x+1/2, y+1/2, z+1/2'
'-x+1/2, -y+1/2, z+1/2'
'-x+1/2, y+1/2, -z+1/2'
'x+1/2, -y+1/2, -z+1/2'
'z+1/2, x+1/2, y+1/2'
'z+1/2, -x+1/2, -y+1/2'
'-z+1/2, -x+1/2, y+1/2'
'-z+1/2, x+1/2, -y+1/2'
'y+1/2, z+1/2, x+1/2'
'-y+1/2, z+1/2, -x+1/2'
'y+1/2, -z+1/2, -x+1/2'
'-y+1/2, -z+1/2, x+1/2'
'y+1/2, x+1/2, -z+1/2'
'-y+1/2, -x+1/2, -z+1/2'
'y+1/2, -x+1/2, z+1/2'
'-y+1/2, x+1/2, z+1/2'
'x+1/2, z+1/2, -y+1/2'
'-x+1/2, z+1/2, y+1/2'
'-x+1/2, -z+1/2, -y+1/2'
'x+1/2, -z+1/2, y+1/2'
'z+1/2, y+1/2, -x+1/2'
'z+1/2, -y+1/2, x+1/2'
'-z+1/2, y+1/2, x+1/2'
'-z+1/2, -y+1/2, -x+1/2'
'-x, -y, -z'
'x, y, -z'
'x, -y, z'
'-x, y, z'
'-z, -x, -y'
'-z, x, y'
'z, x, -y'
'z, -x, y'
'-y, -z, -x'
'y, -z, x'
'-y, z, x'
'y, z, -x'
'-y, -x, z'
'y, x, z'
'-y, x, -z'
'y, -x, -z'
'-x, -z, y'
'x, -z, -y'
'x, z, y'
'-x, z, -y'
'-z, -y, x'
'-z, y, -x'
'z, -y, -x'
'z, y, x'
'-x+1/2, -y+1/2, -z+1/2'
'x+1/2, y+1/2, -z+1/2'
'x+1/2, -y+1/2, z+1/2'
'-x+1/2, y+1/2, z+1/2'
'-z+1/2, -x+1/2, -y+1/2'
'-z+1/2, x+1/2, y+1/2'
'z+1/2, x+1/2, -y+1/2'
'z+1/2, -x+1/2, y+1/2'
'-y+1/2, -z+1/2, -x+1/2'
'y+1/2, -z+1/2, x+1/2'
'-y+1/2, z+1/2, x+1/2'
'y+1/2, z+1/2, -x+1/2'
'-y+1/2, -x+1/2, z+1/2'
'y+1/2, x+1/2, z+1/2'
'-y+1/2, x+1/2, -z+1/2'
'y+1/2, -x+1/2, -z+1/2'
'-x+1/2, -z+1/2, y+1/2'
'x+1/2, -z+1/2, -y+1/2'
'x+1/2, z+1/2, y+1/2'
'-x+1/2, z+1/2, -y+1/2'
'-z+1/2, -y+1/2, x+1/2'
'-z+1/2, y+1/2, -x+1/2'
'z+1/2, -y+1/2, -x+1/2'
'z+1/2, y+1/2, x+1/2'

loop_
_atom_site_label
_atom_site_type_symbol
_atom_site_fract_x
_atom_site_fract_y
_atom_site_fract_z
_atom_site_U_iso_or_equiv
_atom_site_adp_type
_atom_site_occupancy
_atom_site_site_symmetry_order
_atom_site_calc_flag
_atom_site_refinement_flags_posn
_atom_site_refinement_flags_adp
_atom_site_refinement_flags_occupancy
_atom_site_disorder_assembly
_atom_site_disorder_group
Zr1 Zr 0.27153(2) 0.20724(2) 0.20724(2) 0.04840(18) Uani 1 2 d S TU P . .
O1 O 0.21838(9) 0.21838(9) 0.21838(9) 0.0382(12) Uani 1 6 d S T P . .
O3 O 0.31440(5) 0.17244(5) 0.22232(6) 0.0522(6) Uani 1 1 d . U . . .
N1 N 0.44686(7) 0.000000 0.24967(12) 0.0523(11) Uani 1 2 d S TU P . .
H1 H 0.469605 0.000001 0.248524 0.063 Uiso 0.5 2 calc R U P . .
C1 C 0.33133(7) 0.16867(7) 0.250000 0.0494(11) Uani 1 2 d S TU P . .
C2 C 0.35884(6) 0.14116(6) 0.250000 0.0464(10) Uani 1 2 d S TU P . .
C3 C 0.36484(8) 0.12196(8) 0.22075(11) 0.0570(9) Uani 1 1 d . U . . .
H3 H 0.351674 0.126138 0.200417 0.068 Uiso 1 1 calc R U . . .
C4 C 0.39017(8) 0.09641(8) 0.22080(12) 0.0608(9) Uani 1 1 d . U . . .
H4 H 0.394091 0.083008 0.200573 0.073 Uiso 1 1 calc R U . . .
C5 C 0.40954(6) 0.09046(6) 0.250000 0.0519(12) Uani 1 2 d S TU P . .
C6 C 0.43701(6) 0.06299(6) 0.250000 0.0528(13) Uani 1 2 d S TU P . .
C7 C 0.42597(6) 0.02857(6) 0.25073(11) 0.0535(9) Uani 1 1 d . U . . .
C8 C 0.39058(6) 0.01737(7) 0.25256(12) 0.0623(11) Uani 1 1 d . U . . .
H8 H 0.370781 0.031901 0.253584 0.075 Uiso 1 1 calc R U . . .
O2 O 0.2906(3) 0.23681(17) 0.23681(17) 0.054(2) Uani 0.509(17) 2 d S TU P . 1
O4 O 0.24834(12) 0.15615(12) 0.20645(14) 0.0673(14) Uani 0.756(8) 1 d D U P . 1
C9 C 0.2244(2) 0.14201(19) 0.2244(2) 0.104(4) Uani 0.756(8) 2 d DS TU P . 1
C10 C 0.2174(4) 0.1050(2) 0.2174(4) 0.230(12) Uani 0.756(8) 2 d DS TU P . 1
H10A H 0.238988 0.091783 0.219504 0.345 Uiso 0.378(4) 1 calc R U P . 1
H10B H 0.208152 0.102347 0.193966 0.345 Uiso 0.378(4) 1 calc R U P . 1
H10C H 0.200535 0.096234 0.234205 0.345 Uiso 0.378(4) 1 calc R U P . 1
O4A O 0.2522(4) 0.1501(4) 0.1919(4) 0.074(4) Uani 0.244(8) 1 d D U P . 2
C9A C 0.2441(5) 0.1613(4) 0.1613(4) 0.085(6) Uani 0.244(8) 2 d DS TU P . 2
C10A C 0.2249(12) 0.1379(6) 0.1379(6) 0.169(17) Uani 0.244(8) 2 d DS TU P . 2
H10D H 0.225505 0.114267 0.147145 0.253 Uiso 0.122(4) 1 calc R U P . 2
H10E H 0.235704 0.138168 0.114908 0.253 Uiso 0.122(4) 1 calc R U P . 2
H10F H 0.200840 0.145595 0.135977 0.253 Uiso 0.122(4) 1 calc R U P . 2
O2A O 0.25849(11) 0.1878(3) 0.25849(11) 0.035(3) Uani 0.491(17) 2 d S T P . 2

loop_
_atom_site_aniso_label
_atom_site_aniso_U_11
_atom_site_aniso_U_22
_atom_site_aniso_U_33
_atom_site_aniso_U_23
_atom_site_aniso_U_13
_atom_site_aniso_U_12
Zr1 0.0494(2) 0.0479(2) 0.0479(2) 0.03434(17) 0.03807(15) 0.03807(15)
O1 0.0382(12) 0.0382(12) 0.0382(12) 0.0294(15) 0.0294(15) 0.0294(15)
O3 0.0489(12) 0.0472(11) 0.0605(13) 0.0302(10) 0.0333(10) 0.0349(10)
N1 0.0113(13) 0.0106(13) 0.135(4) 0.000 0.0015(17) 0.000
C1 0.0385(14) 0.0385(14) 0.071(3) 0.0294(16) 0.0294(16) 0.0208(18)
C2 0.0253(11) 0.0253(11) 0.088(3) 0.0209(15) 0.0209(15) 0.0132(15)
C3 0.0345(15) 0.0382(16) 0.098(3) 0.0084(16) 0.0079(16) 0.0194(13)
C4 0.0327(15) 0.0338(15) 0.116(3) -0.0027(17) 0.0065(17) 0.0160(13)
C5 0.0166(10) 0.0166(10) 0.122(4) 0.0038(14) 0.0038(14) 0.0019(14)
C6 0.0154(10) 0.0154(10) 0.128(4) -0.0003(15) -0.0003(15) 0.0031(13)
C7 0.0118(11) 0.0177(12) 0.131(3) -0.0010(15) -0.0009(14) 0.0042(10)
C8 0.0110(11) 0.0223(13) 0.153(4) 0.0006(17) 0.0013(16) 0.0026(10)
O2 0.019(5) 0.071(3) 0.071(3) 0.063(3) 0.031(3) 0.031(3)
O4 0.074(2) 0.043(2) 0.085(3) 0.025(2) 0.052(2) 0.0354(18)
C9 0.132(6) 0.048(4) 0.132(6) 0.035(4) 0.102(6) 0.035(4)
C10 0.322(18) 0.045(5) 0.322(18) 0.003(7) 0.278(19) 0.003(7)
O4A 0.092(8) 0.043(6) 0.088(8) 0.016(6) 0.035(7) 0.055(5)
C9A 0.085(14) 0.084(8) 0.084(8) 0.010(9) 0.034(7) 0.034(7)
C10A 0.22(4) 0.141(19) 0.141(19) -0.02(2) -0.014(17) -0.014(17)
O2A 0.028(2) 0.048(7) 0.028(2) 0.025(2) 0.023(2) 0.025(2)

loop_
_atom_type_symbol
_atom_type_description
_atom_type_scat_dispersion_real
_atom_type_scat_dispersion_imag
_atom_type_scat_source
C C 0.0181 0.0091 'International Tables Vol C Tables 4.2.6.8 and 6.1.1.4'
H H 0.0000 0.0000 'International Tables Vol C Tables 4.2.6.8 and 6.1.1.4'
N N 0.0311 0.0180 'International Tables Vol C Tables 4.2.6.8 and 6.1.1.4'
O O 0.0492 0.0322 'International Tables Vol C Tables 4.2.6.8 and 6.1.1.4'
Zr Zr -0.1862 2.2449 'International Tables Vol C Tables 4.2.6.8 and 6.1.1.4'

loop_
_geom_angle_atom_site_label_1
_geom_angle_atom_site_label_2
_geom_angle_atom_site_label_3
_geom_angle
_geom_angle_site_symmetry_1
_geom_angle_site_symmetry_3
_geom_angle_publ_flag
O1 Zr1 O3 141.94(5) . 67 ?
O1 Zr1 O3 141.94(5) . . ?
O1 Zr1 O2 69.7(2) . 48 ?
O1 Zr1 O2 69.7(2) . 38 ?
O1 Zr1 O2 69.7(2) . 77 ?
O1 Zr1 O2 69.7(2) . 81 ?
O1 Zr1 O4 77.84(15) . 67 ?
O1 Zr1 O4 77.85(15) . . ?
O1 Zr1 O4A 86.3(4) . 67 ?
O1 Zr1 O4A 86.3(4) . . ?
O3 Zr1 O3 76.08(10) . 67 ?
O3 Zr1 O4A 108.9(4) 67 . ?
O3 Zr1 O4A 74.9(3) 67 67 ?
O3 Zr1 O4A 108.9(4) . 67 ?
O3 Zr1 O4A 74.9(3) . . ?
O2 Zr1 O1 98.0(3) . . ?
O2 Zr1 O3 134.5(3) 81 . ?
O2 Zr1 O3 82.72(17) 38 . ?
O2 Zr1 O3 134.5(3) 77 67 ?
O2 Zr1 O3 134.5(3) 38 67 ?
O2 Zr1 O3 84.9(2) . . ?
O2 Zr1 O3 82.72(17) 81 67 ?
O2 Zr1 O3 84.9(2) . 67 ?
O2 Zr1 O3 134.5(3) 48 . ?
O2 Zr1 O3 82.72(17) 77 . ?
O2 Zr1 O3 82.72(17) 48 67 ?
O2 Zr1 O2 84.4(5) 77 81 ?
O2 Zr1 O2 53.1(4) . 81 ?
O2 Zr1 O2 0.0(5) 48 81 ?
O2 Zr1 O2 53.1(4) . 77 ?
O2 Zr1 O2 84.4(5) 77 48 ?
O2 Zr1 O2 53.1(4) . 48 ?
O2 Zr1 O2 84.4(5) 38 48 ?
O2 Zr1 O2 53.1(4) . 38 ?
O2 Zr1 O2 0.0(3) 77 38 ?
O2 Zr1 O2 84.4(5) 38 81 ?
O2 Zr1 O4 140.01(15) . . ?
O2 Zr1 O4 140.02(15) . 67 ?
O2 Zr1 O4A 151.4(4) . 67 ?
O2 Zr1 O4A 103.5(5) 48 67 ?
O2 Zr1 O4A 150.6(4) 77 67 ?
O2 Zr1 O4A 150.6(4) 38 67 ?
O2 Zr1 O4A 103.5(5) 81 67 ?
O4 Zr1 O3 76.10(14) . . ?
O4 Zr1 O3 122.75(13) . 67 ?
O4 Zr1 O3 76.10(14) 67 67 ?
O4 Zr1 O3 122.76(13) 67 . ?
O4 Zr1 O2 89.3(3) 67 81 ?
O4 Zr1 O2 147.1(2) 67 77 ?
O4 Zr1 O2 147.1(2) . 81 ?
O4 Zr1 O2 147.1(2) . 48 ?
O4 Zr1 O2 89.3(3) 67 48 ?
O4 Zr1 O2 147.1(2) 67 38 ?
O4 Zr1 O2 89.3(3) . 77 ?
O4 Zr1 O2 89.3(3) . 38 ?
O4 Zr1 O4 78.7(3) . 67 ?
O4 Zr1 O4A 14.6(3) 67 67 ?
O4 Zr1 O4A 68.6(4) . 67 ?
O4A Zr1 O4A 56.7(7) . 67 ?
Zr1 O1 Zr1 110.18(14) 5 . ?
Zr1 O1 Zr1 110.18(14) 5 72 ?
Zr1 O1 Zr1 110.18(14) . 72 ?
C1 O3 Zr1 133.0(2) . . ?
C7 N1 H1 126.2 51 . ?
C7 N1 H1 126.2 . . ?
C7 N1 C7 107.6(3) . 51 ?
O3 C1 O3 126.7(3) 38 . ?
O3 C1 C2 116.64(17) 38 . ?
O3 C1 C2 116.64(17) . . ?
C3 C2 C1 120.12(18) 38 . ?
C3 C2 C1 120.12(18) . . ?
C3 C2 C3 119.8(4) 38 . ?
C2 C3 H3 119.9 . . ?
C2 C3 C4 120.1(4) . . ?
C4 C3 H3 119.9 . . ?
C3 C4 H4 119.9 . . ?
C5 C4 C3 120.2(4) . . ?
C5 C4 H4 119.9 . . ?
C4 C5 C4 119.5(4) . 38 ?
C4 C5 C6 120.24(19) 38 . ?
C4 C5 C6 120.24(19) . . ?
C7 C6 C5 117.21(16) . . ?
C7 C6 C5 117.21(16) 38 . ?
C7 C6 C7 125.6(3) 38 . ?
N1 C7 C6 126.0(2) . . ?
N1 C7 C8 108.7(2) . . ?
C6 C7 C8 125.4(2) . . ?
C7 C8 H8 126.2 . . ?
C8 C8 C7 107.54(14) 51 . ?
C8 C8 H8 126.2 51 . ?
Zr1 O2 Zr1 106.8(4) 38 48 ?
Zr1 O2 Zr1 0.000(18) 38 77 ?
Zr1 O2 Zr1 123.9(3) . 38 ?
Zr1 O2 Zr1 123.9(3) . 77 ?
Zr1 O2 Zr1 123.9(3) . 48 ?
Zr1 O2 Zr1 106.8(4) 77 48 ?
O2 O2 Zr1 0(8) 67 77 ?
O2 O2 Zr1 0(5) 67 . ?
O2 O2 Zr1 0(8) 67 38 ?
O2 O2 Zr1 0(2) 67 48 ?
C9 O4 Zr1 132.9(5) . . ?
O4 C9 O4 127.0(8) . 72 ?
O4 C9 C10 116.5(4) 72 . ?
O4 C9 C10 116.5(4) . . ?
C9 C10 H10A 109(5) . 72 ?
C9 C10 H10A 109.5 . . ?
C9 C10 H10B 109.5 . . ?
C9 C10 H10B 109.5(12) . 72 ?
C9 C10 H10C 109.5 . . ?
C9 C10 H10C 109.5(5) . 72 ?
H10A C10 H10A 65.8 . 72 ?
H10A C10 H10B 109.5 . . ?
H10A C10 H10B 139.7 . 72 ?
H10A C10 H10B 109.5 72 72 ?
H10A C10 H10C 109.5 . . ?
H10A C10 H10C 46.6 . 72 ?
H10A C10 H10C 109.5 72 72 ?
H10B C10 H10A 139.7 . 72 ?
H10B C10 H10B 46.6 . 72 ?
H10B C10 H10C 109.5 72 72 ?
H10B C10 H10C 65.8 . 72 ?
H10B C10 H10C 109.5 . . ?
H10C C10 H10A 46.6 . 72 ?
H10C C10 H10B 65.8 . 72 ?
H10C C10 H10C 139.7 . 72 ?
C9A O4A Zr1 89.7(13) . . ?
O4A C9A O4A 123(2) . 67 ?
O4A C9A C10A 118.4(12) 67 . ?
O4A C9A C10A 118.4(12) . . ?
C9A C10A H10D 109.5 . . ?
C9A C10A H10D 109(4) . 67 ?
C9A C10A H10E 109(10) . 67 ?
C9A C10A H10E 109.5 . . ?
C9A C10A H10F 109(10) . 67 ?
C9A C10A H10F 109.5 . . ?
H10D C10A H10D 132.9 . 67 ?
H10D C10A H10E 31.1 . 67 ?
H10D C10A H10E 109.5 . . ?
H10D C10A H10E 109.5 67 67 ?
H10D C10A H10F 80.9 . 67 ?
H10D C10A H10F 109.5 . . ?
H10D C10A H10F 109.5 67 67 ?
H10E C10A H10D 31.1 . 67 ?
H10E C10A H10E 80.9 . 67 ?
H10E C10A H10F 109.5 67 67 ?
H10E C10A H10F 132.9 . 67 ?
H10E C10A H10F 109.5 . . ?
H10F C10A H10D 80.9 . 67 ?
H10F C10A H10E 132.9 . 67 ?
H10F C10A H10F 31.1 . 67 ?
Zr1 O2A Zr1 98.4(4) 72 38 ?
Zr1 O2A Zr1 98.4(4) 72 77 ?
Zr1 O2A Zr1 0.00(3) 77 38 ?
O2A O2A Zr1 0.0(15) 72 77 ?

loop_
_geom_bond_atom_site_label_1
_geom_bond_atom_site_label_2
_geom_bond_distance
_geom_bond_site_symmetry_2
_geom_bond_publ_flag
Zr1 O1 2.1426(19) . ?
Zr1 O3 2.2121(19) . ?
Zr1 O3 2.2121(19) 67 ?
Zr1 O2 2.188(6) 38 ?
Zr1 O2 2.188(6) 48 ?
Zr1 O2 1.776(11) . ?
Zr1 O2 2.188(6) 81 ?
Zr1 O2 2.188(6) 77 ?
Zr1 O4 2.168(5) . ?
Zr1 O4 2.168(5) 67 ?
Zr1 O4A 2.404(17) . ?
Zr1 O4A 2.404(17) 67 ?
O3 C1 1.263(3) . ?
N1 H1 0.8800 . ?
N1 C7 1.369(3) 51 ?
N1 C7 1.369(3) . ?
C1 C2 1.504(5) . ?
C2 C3 1.372(4) 38 ?
C2 C3 1.372(4) . ?
C3 H3 0.9500 . ?
C3 C4 1.391(4) . ?
C4 H4 0.9500 . ?
C4 C5 1.373(4) . ?
C5 C6 1.502(5) . ?
C6 C7 1.397(3) 38 ?
C6 C7 1.397(3) . ?
C7 C8 1.436(3) . ?
C8 C8 1.343(5) 51 ?
C8 H8 0.9500 . ?
O2 O2 0.00(4) 67 ?
O4 C9 1.279(6) . ?
C9 C10 1.482(13) . ?
C10 H10A 0.98(15) 72 ?
C10 H10A 0.9800 . ?
C10 H10B 0.9800 . ?
C10 H10B 0.98(7) 72 ?
C10 H10C 0.980(17) 72 ?
C10 H10C 0.9800 . ?
O4A C9A 1.297(15) . ?
C9A C10A 1.48(2) . ?
C10A H10D 0.98(19) 67 ?
C10A H10D 0.9800 . ?
C10A H10E 0.9800 . ?
C10A H10E 0.98(3) 67 ?
C10A H10F 1.0(3) 67 ?
C10A H10F 0.9800 . ?
O2A O2A 0.00(3) 72 ?

loop_
_geom_torsion_atom_site_label_1
_geom_torsion_atom_site_label_2
_geom_torsion_atom_site_label_3
_geom_torsion_atom_site_label_4
_geom_torsion
_geom_torsion_site_symmetry_1
_geom_torsion_site_symmetry_2
_geom_torsion_site_symmetry_3
_geom_torsion_site_symmetry_4
_geom_torsion_publ_flag
Zr1 O3 C1 O3 -0.84(12) . . . 38 ?
Zr1 O3 C1 C2 179.17(12) . . . . ?
Zr1 O4 C9 O4 2.0(16) . . . 72 ?
Zr1 O4 C9 C10 -175.8(10) . . . . ?
Zr1 O4A C9A O4A 8.7(19) . . . 67 ?
Zr1 O4A C9A C10A -172(2) . . . . ?
O1 Zr1 O2 Zr1 -75.2(4) . . . 48 ?
O1 Zr1 O2 Zr1 75.2(4) . . . 77 ?
O1 Zr1 O2 Zr1 75.2(4) . . . 38 ?
O1 Zr1 O2 O2 0.00(3) . . . 67 ?
O3 Zr1 O2 Zr1 -143.0(4) 67 . . 38 ?
O3 Zr1 O2 Zr1 -66.5(4) . . . 77 ?
O3 Zr1 O2 Zr1 66.5(4) 67 . . 48 ?
O3 Zr1 O2 Zr1 -143.0(4) 67 . . 77 ?
O3 Zr1 O2 Zr1 143.0(4) . . . 48 ?
O3 Zr1 O2 Zr1 -66.5(4) . . . 38 ?
O3 Zr1 O2 O2 0.000(19) 67 . . 67 ?
O3 Zr1 O2 O2 0.00(5) . . . 67 ?
O3 C1 C2 C3 -179.10(19) . . . 38 ?
O3 C1 C2 C3 -179.11(19) 38 . . . ?
O3 C1 C2 C3 0.90(19) 38 . . 38 ?
O3 C1 C2 C3 0.89(19) . . . . ?
N1 C7 C8 C8 0.0(4) . . . 51 ?
C1 C2 C3 C4 -179.7(2) . . . . ?
C2 C3 C4 C5 -0.6(5) . . . . ?
C3 C2 C3 C4 0.3(2) 38 . . . ?
C3 C4 C5 C4 0.3(2) . . . 38 ?
C3 C4 C5 C6 -179.7(2) . . . . ?
C4 C5 C6 C7 -73.3(2) 38 . . 38 ?
C4 C5 C6 C7 106.7(2) 38 . . . ?
C4 C5 C6 C7 -73.3(2) . . . . ?
C4 C5 C6 C7 106.7(2) . . . 38 ?
C5 C6 C7 N1 177.6(4) . . . . ?
C5 C6 C7 C8 -2.0(5) . . . . ?
C6 C7 C8 C8 179.7(3) . . . 51 ?
C7 N1 C7 C6 -179.67(16) 51 . . . ?
C7 N1 C7 C8 0.1(6) 51 . . . ?
C7 C6 C7 N1 -2.4(4) 38 . . . ?
C7 C6 C7 C8 178.0(5) 38 . . . ?
O2 Zr1 O2 Zr1 -132.3(4) 38 . . 48 ?
O2 Zr1 O2 Zr1 132.3(4) 48 . . 38 ?
O2 Zr1 O2 Zr1 18.2(4) 38 . . 77 ?
O2 Zr1 O2 Zr1 132.3(4) 81 . . 77 ?
O2 Zr1 O2 Zr1 18.2(4) 77 . . 38 ?
O2 Zr1 O2 Zr1 18.2(4) 77 . . 77 ?
O2 Zr1 O2 Zr1 -18.2(4) 48 . . 48 ?
O2 Zr1 O2 Zr1 -132.3(4) 77 . . 48 ?
O2 Zr1 O2 Zr1 18.2(4) 38 . . 38 ?
O2 Zr1 O2 Zr1 132.3(4) 48 . . 77 ?
O2 Zr1 O2 Zr1 -18.2(4) 81 . . 48 ?
O2 Zr1 O2 Zr1 132.3(4) 81 . . 38 ?
O2 Zr1 O2 O2 0.0(2) 38 . . 67 ?
O2 Zr1 O2 O2 0.00(13) 81 . . 67 ?
O2 Zr1 O2 O2 0.0(2) 77 . . 67 ?
O2 Zr1 O2 O2 0.00(13) 48 . . 67 ?
O4 Zr1 O2 Zr1 155.8(2) 67 . . 38 ?
O4 Zr1 O2 Zr1 -5.3(7) . . . 77 ?
O4 Zr1 O2 Zr1 155.8(2) 67 . . 77 ?
O4 Zr1 O2 Zr1 -5.3(7) . . . 38 ?
O4 Zr1 O2 Zr1 5.3(7) 67 . . 48 ?
O4 Zr1 O2 Zr1 -155.8(2) . . . 48 ?
O4 Zr1 O2 O2 0.0(3) 67 . . 67 ?
O4 Zr1 O2 O2 0.0(3) . . . 67 ?
